data_4134038
loop_
_publ_author_name
'Schwarz, Jonas Luca'
'Kleinmans, Roman'
'Paulisch, Tiffany'
'Glorius, Frank'

_publ_section_title
;
 1,2-Amino Alcohols via Cr/Photoredox Dual Catalyzed Addition of \a-Amino
 Carbanion Equivalents to Carbonyls.
;
_journal_name_full 'Journal of the American Chemical Society'
_journal_paper_doi 10.1021/jacs.9b12053
_journal_year 2020
_chemical_formula_sum 'C13 H16 F3 N O2'
_chemical_formula_weight 275.27
_space_group_crystal_system monoclinic
_space_group_IT_number 14
_space_group_name_Hall '-P 2yn'
_space_group_name_H-M_alt 'P 1 21/n 1'
_atom_sites_solution_hydrogens geom
_audit_creation_method 'APEX3 v2016.1-0'
_cell_angle_alpha 90
_cell_angle_beta 98.576(12)
_cell_angle_gamma 90
_cell_formula_units_Z 4
_cell_length_a 10.623(4)
_cell_length_b 5.831(2)
_cell_length_c 21.553(8)
_cell_measurement_reflns_used 1758
_cell_measurement_temperature 102.(2)
_cell_measurement_theta_max 24.5696
_cell_measurement_theta_min 3.2134
_cell_volume 1320.1(8)
_computing_cell_refinement 'SAINT V8.37A (Bruker AXS Inc., 2015)'
_computing_data_collection
;
APEX3 v2016.1-0 (Bruker AXS Inc., 2016)
;
_computing_data_reduction 'SAINT V8.37A (Bruker AXS Inc., 2015)'
_computing_molecular_graphics 'XP (Sheldrick, 2014)'
_computing_publication_material 'SHELXL-2014/7 (Sheldrick, 2014)'
_computing_structure_refinement 'SHELXL-2014/7 (Sheldrick, 2014)'
_computing_structure_solution 'SHELXL-2014/7 (Sheldrick, 2014)'
_diffrn_ambient_temperature 102.(2)
_diffrn_detector_area_resol_mean 7.3910
_diffrn_measured_fraction_theta_full 0.991
_diffrn_measured_fraction_theta_max 0.991
_diffrn_measurement_device_type 'Bruker D8 Venture PHOTON 100 CMOS'
_diffrn_measurement_method 'omega and phi scans'
_diffrn_radiation_monochromator 'MX mirror'
_diffrn_radiation_type 'Mo K\a'
_diffrn_radiation_wavelength 0.71073
_diffrn_reflns_av_R_equivalents 0.1053
_diffrn_reflns_av_unetI/netI 0.1003
_diffrn_reflns_limit_h_max 12
_diffrn_reflns_limit_h_min -12
_diffrn_reflns_limit_k_max 6
_diffrn_reflns_limit_k_min -6
_diffrn_reflns_limit_l_max 25
_diffrn_reflns_limit_l_min -25
_diffrn_reflns_number 7448
_diffrn_reflns_theta_full 25.02
_diffrn_reflns_theta_max 25.02
_diffrn_reflns_theta_min 2.29
_diffrn_source 'Mo ImS'
_diffrn_source_type 'micro focus tube'
_exptl_absorpt_coefficient_mu 0.121
_exptl_absorpt_correction_T_max 0.99
_exptl_absorpt_correction_T_min 0.61
_exptl_absorpt_correction_type multi-scan
_exptl_absorpt_process_details
;
Bruker AXS (2014). SADABS, Version 2014/5, Bruker AXS Inc., Madison, Wisconsin,
USA.
;
_exptl_crystal_colour colourless
_exptl_crystal_density_diffrn 1.385
_exptl_crystal_density_method 'not measured'
_exptl_crystal_description prism
_exptl_crystal_F_000 576
_exptl_crystal_size_max 0.185
_exptl_crystal_size_mid 0.066
_exptl_crystal_size_min 0.060
_refine_diff_density_max 0.397
_refine_diff_density_min -0.291
_refine_ls_extinction_method none
_refine_ls_goodness_of_fit_ref 1.083
_refine_ls_hydrogen_treatment constr
_refine_ls_matrix_type full
_refine_ls_number_parameters 264
_refine_ls_number_reflns 2305
_refine_ls_number_restraints 250
_refine_ls_restrained_S_all 1.057
_refine_ls_R_factor_all 0.1328
_refine_ls_R_factor_gt 0.0886
_refine_ls_shift/su_max 0.000
_refine_ls_shift/su_mean 0.000
_refine_ls_structure_factor_coef Fsqd
_refine_ls_weighting_details 'w=1/[\s^2^(Fo^2^)+(0.0558P)^2^+5.6230P] where P=(Fo^2^+2Fc^2^)/3'
_refine_ls_weighting_scheme calc
_refine_ls_wR_factor_gt 0.2117
_refine_ls_wR_factor_ref 0.2364
_reflns_number_gt 1429
_reflns_number_total 2305
_reflns_threshold_expression 'I > 2\s(I)'
_cod_data_source_file ja9b12053_si_002.cif
_cod_data_source_block glo9624
_cod_original_cell_volume 1320.1(9)
_cod_database_code 4134038

loop_
_space_group_symop_operation_xyz
'x, y, z'
'-x+1/2, y+1/2, -z+1/2'
'-x, -y, -z'
'x-1/2, -y-1/2, z-1/2'

loop_
_atom_site_type_symbol
_atom_site_label
_atom_site_fract_x
_atom_site_fract_y
_atom_site_fract_z
_atom_site_U_iso_or_equiv
_atom_site_adp_type
_atom_site_calc_flag
_atom_site_refinement_flags_adp
_atom_site_refinement_flags_occupancy
_atom_site_refinement_flags_posn
_atom_site_occupancy
_atom_site_disorder_assembly
_atom_site_disorder_group
O O1 -0.1613(3) 0.0340(7) 0.29976(19) 0.0359(10) Uani d . . . 1.0 . .
N N1 0.1106(3) 0.0672(8) 0.3186(2) 0.0257(10) Uani d . . . 1.0 . .
C C1 0.2342(4) 0.1329(9) 0.3564(2) 0.0253(12) Uani d . . . 1.0 . .
H H1A 0.2881 -0.0057 0.3641 0.03 Uiso calc U . R 1.0 . .
H H1B 0.218 0.1917 0.3975 0.03 Uiso calc U . R 1.0 . .
O O2 0.3176(3) 0.2386(7) 0.26398(16) 0.0282(9) Uani d . . . 1.0 . .
H H2A 0.3347 0.3508 0.2423 0.042 Uiso calc U . R 1.0 . .
C C3 0.0430(5) -0.0921(11) 0.3550(3) 0.0322(13) Uani d . . . 1.0 . .
H H3A 0.0273 -0.0173 0.3943 0.039 Uiso calc U . R 1.0 . .
H H3B 0.096 -0.2299 0.3661 0.039 Uiso calc U . R 1.0 . .
C C4 -0.0841(5) -0.1625(10) 0.3161(3) 0.0338(14) Uani d . . . 1.0 . .
H H4A -0.0679 -0.2422 0.2775 0.041 Uiso calc U . R 1.0 . .
H H4B -0.1293 -0.2701 0.3407 0.041 Uiso calc U . R 1.0 . .
C C5 -0.0966(5) 0.1903(10) 0.2640(3) 0.0326(13) Uani d . . . 1.0 . .
H H5A -0.1511 0.3262 0.2527 0.039 Uiso calc U . R 1.0 . .
H H5B -0.0815 0.115 0.2246 0.039 Uiso calc U . R 1.0 . .
C C6 0.0299(5) 0.2672(10) 0.3004(3) 0.0297(13) Uani d . . . 1.0 . .
H H6A 0.0733 0.3713 0.2741 0.036 Uiso calc U . R 1.0 . .
H H6B 0.0149 0.3523 0.3384 0.036 Uiso calc U . R 1.0 . .
C C2 0.3064(4) 0.3137(10) 0.3251(2) 0.0269(12) Uani d . . D 1.0 . .
H H2 0.2555 0.4585 0.3218 0.032 Uiso calc U . R 1.0 A 1
C C11 0.4359(7) 0.3628(14) 0.3644(5) 0.025(2) Uani d U P D 0.900(9) B 1
C C12 0.4568(6) 0.5543(12) 0.4017(3) 0.0281(19) Uani d U P D 0.900(9) B 1
H H12 0.3886 0.6574 0.4044 0.034 Uiso calc U P R 0.900(9) B 1
C C13 0.5754(5) 0.5995(13) 0.4352(3) 0.0301(17) Uani d U P D 0.900(9) B 1
H H13 0.588 0.7326 0.4608 0.036 Uiso calc U P R 0.900(9) B 1
C C14 0.6764(5) 0.4509(13) 0.4316(3) 0.0267(15) Uani d U P D 0.900(9) B 1
C C15 0.6560(5) 0.2557(13) 0.3956(3) 0.0310(17) Uani d U P D 0.900(9) B 1
H H15 0.7239 0.1507 0.394 0.037 Uiso calc U P R 0.900(9) B 1
C C16 0.5372(6) 0.2115(13) 0.3616(4) 0.0315(19) Uani d U P D 0.900(9) B 1
H H16 0.5244 0.0778 0.3362 0.038 Uiso calc U P R 0.900(9) B 1
C C17 0.8041(5) 0.4980(13) 0.4702(3) 0.0312(16) Uani d U P D 0.900(9) B 1
F F1 0.8156(6) 0.4085(13) 0.5274(3) 0.0528(18) Uani d U P D 0.900(9) B 1
F F2 0.8991(3) 0.4030(10) 0.4431(2) 0.0553(16) Uani d U P D 0.900(9) B 1
F F3 0.8290(3) 0.7202(8) 0.4756(2) 0.0538(15) Uani d U P D 0.900(9) B 1
C C11A 0.435(5) 0.321(14) 0.367(5) 0.021(11) Uani d U P D 0.100(9) B 2
C C12A 0.459(4) 0.498(10) 0.410(3) 0.028(11) Uani d U P D 0.100(9) B 2
H H12A 0.3948 0.6064 0.4153 0.033 Uiso calc U P R 0.100(9) B 2
C C13A 0.579(3) 0.516(9) 0.446(3) 0.030(10) Uani d U P D 0.100(9) B 2
H H13A 0.5945 0.6323 0.4768 0.036 Uiso calc U P R 0.100(9) B 2
C C14A 0.675(3) 0.367(8) 0.436(2) 0.022(10) Uani d U P D 0.100(9) B 2
C C15A 0.649(3) 0.178(9) 0.398(3) 0.028(10) Uani d U P D 0.100(9) B 2
H H15A 0.7132 0.0691 0.393 0.034 Uiso calc U P R 0.100(9) B 2
C C16A 0.526(4) 0.149(9) 0.366(3) 0.026(10) Uani d U P D 0.100(9) B 2
H H16A 0.5037 0.0113 0.3436 0.031 Uiso calc U P R 0.100(9) B 2
C C17A 0.808(3) 0.409(6) 0.4692(15) 0.017(9) Uani d U P D 0.100(9) B 2
F F1A 0.809(5) 0.489(7) 0.5273(17) 0.023(11) Uani d U P D 0.100(9) B 2
F F2A 0.877(4) 0.218(8) 0.474(2) 0.11(2) Uani d U P D 0.100(9) B 2
F F3A 0.871(5) 0.568(10) 0.441(3) 0.13(3) Uani d U P D 0.100(9) B 2

loop_
_atom_site_aniso_label
_atom_site_aniso_U_11
_atom_site_aniso_U_22
_atom_site_aniso_U_33
_atom_site_aniso_U_12
_atom_site_aniso_U_13
_atom_site_aniso_U_23
O1 0.0120(17) 0.034(2) 0.063(3) -0.0004(16) 0.0106(17) -0.003(2)
N1 0.010(2) 0.030(3) 0.037(3) 0.0005(18) 0.0019(17) 0.002(2)
C1 0.013(2) 0.024(3) 0.038(3) 0.001(2) 0.001(2) 0.001(2)
O2 0.0161(18) 0.033(2) 0.036(2) -0.0036(16) 0.0048(14) -0.0008(17)
C3 0.019(3) 0.036(3) 0.043(3) -0.003(2) 0.009(2) 0.000(3)
C4 0.016(3) 0.036(3) 0.051(4) -0.004(2) 0.011(2) -0.005(3)
C5 0.013(3) 0.029(3) 0.054(4) -0.003(2) 0.002(2) 0.002(3)
C6 0.015(3) 0.025(3) 0.050(3) 0.000(2) 0.006(2) 0.000(3)
C2 0.012(2) 0.036(3) 0.032(3) -0.006(2) 0.001(2) 0.002(2)
C11 0.014(3) 0.030(4) 0.031(3) 0.001(2) 0.005(2) 0.003(3)
C12 0.020(3) 0.028(3) 0.037(3) 0.001(2) 0.004(2) 0.002(3)
C13 0.024(3) 0.030(3) 0.034(3) -0.002(2) 0.000(2) 0.001(3)
C14 0.016(3) 0.031(3) 0.033(3) -0.007(2) 0.003(2) 0.001(3)
C15 0.019(3) 0.034(3) 0.040(3) 0.004(3) 0.006(2) 0.000(3)
C16 0.024(3) 0.032(3) 0.038(3) 0.001(3) 0.003(2) -0.002(3)
C17 0.017(3) 0.039(4) 0.037(3) 0.001(2) 0.002(2) 0.000(3)
F1 0.025(2) 0.082(5) 0.049(3) 0.000(3) -0.0047(18) 0.012(3)
F2 0.0100(17) 0.096(4) 0.059(3) 0.002(2) 0.0042(15) -0.022(3)
F3 0.024(2) 0.058(3) 0.073(3) -0.0097(19) -0.0116(18) -0.004(2)
C11A 0.020(11) 0.021(12) 0.023(11) 0.001(5) 0.004(5) 0.000(5)
C12A 0.026(11) 0.029(12) 0.028(11) 0.000(5) 0.004(5) 0.002(5)
C13A 0.029(11) 0.029(11) 0.030(11) 0.001(5) 0.004(5) 0.001(5)
C14A 0.021(11) 0.023(11) 0.023(11) 0.001(5) 0.004(5) 0.000(5)
C15A 0.027(11) 0.028(11) 0.029(11) 0.000(5) 0.004(5) 0.001(5)
C16A 0.025(11) 0.027(11) 0.027(11) 0.000(5) 0.004(5) 0.001(5)
C17A 0.016(10) 0.017(10) 0.017(10) 0.001(5) 0.001(5) -0.001(5)
F1A 0.020(13) 0.022(13) 0.024(13) -0.008(9) -0.007(8) -0.012(9)
F2A 0.11(2) 0.11(2) 0.11(2) 0.002(10) 0.008(10) -0.003(10)
F3A 0.13(3) 0.13(3) 0.13(3) -0.001(10) 0.017(11) 0.003(10)

loop_
_atom_type_symbol
_atom_type_description
_atom_type_scat_dispersion_real
_atom_type_scat_dispersion_imag
_atom_type_scat_source
C C 0.0033 0.0016 'International Tables Vol C Tables 4.2.6.8 and 6.1.1.4'
H H 0.0000 0.0000 'International Tables Vol C Tables 4.2.6.8 and 6.1.1.4'
N N 0.0061 0.0033 'International Tables Vol C Tables 4.2.6.8 and 6.1.1.4'
O O 0.0106 0.0060 'International Tables Vol C Tables 4.2.6.8 and 6.1.1.4'
F F 0.0171 0.0103 'International Tables Vol C Tables 4.2.6.8 and 6.1.1.4'

loop_
_geom_angle_atom_site_label_1
_geom_angle_atom_site_label_2
_geom_angle_atom_site_label_3
_geom_angle
C4 O1 C5 109.9(4)
C6 N1 C3 109.4(4)
C6 N1 C1 112.0(4)
C3 N1 C1 109.3(4)
N1 C1 C2 113.5(4)
N1 C1 H1A 108.9
C2 C1 H1A 108.9
N1 C1 H1B 108.9
C2 C1 H1B 108.9
H1A C1 H1B 107.7
C2 O2 H2A 109.5
N1 C3 C4 109.7(4)
N1 C3 H3A 109.7
C4 C3 H3A 109.7
N1 C3 H3B 109.7
C4 C3 H3B 109.7
H3A C3 H3B 108.2
O1 C4 C3 110.3(5)
O1 C4 H4A 109.6
C3 C4 H4A 109.6
O1 C4 H4B 109.6
C3 C4 H4B 109.6
H4A C4 H4B 108.1
O1 C5 C6 111.6(5)
O1 C5 H5A 109.3
C6 C5 H5A 109.3
O1 C5 H5B 109.3
C6 C5 H5B 109.3
H5A C5 H5B 108.0
N1 C6 C5 109.9(4)
N1 C6 H6A 109.7
C5 C6 H6A 109.7
N1 C6 H6B 109.7
C5 C6 H6B 109.7
H6A C6 H6B 108.2
O2 C2 C1 108.5(4)
O2 C2 C11A 112.(3)
C1 C2 C11A 103.(5)
O2 C2 C11 112.4(5)
C1 C2 C11 110.9(6)
O2 C2 H2 108.3
C1 C2 H2 108.3
C11 C2 H2 108.3
C12 C11 C16 118.6(5)
C12 C11 C2 121.9(5)
C16 C11 C2 119.4(6)
C11 C12 C13 121.1(6)
C11 C12 H12 119.5
C13 C12 H12 119.5
C12 C13 C14 120.3(6)
C12 C13 H13 119.9
C14 C13 H13 119.9
C15 C14 C13 119.3(5)
C15 C14 C17 121.0(5)
C13 C14 C17 119.7(6)
C14 C15 C16 120.4(6)
C14 C15 H15 119.8
C16 C15 H15 119.8
C15 C16 C11 120.4(6)
C15 C16 H16 119.8
C11 C16 H16 119.8
F3 C17 F1 108.3(6)
F3 C17 F2 106.6(5)
F1 C17 F2 105.6(6)
F3 C17 C14 112.2(5)
F1 C17 C14 113.1(5)
F2 C17 C14 110.7(5)
C12A C11A C16A 119.(2)
C12A C11A C2 119.(2)
C16A C11A C2 122.(2)
C13A C12A C11A 119.(2)
C13A C12A H12A 120.3
C11A C12A H12A 120.3
C12A C13A C14A 121.(2)
C12A C13A H13A 119.7
C14A C13A H13A 119.7
C15A C14A C13A 120.(2)
C15A C14A C17A 121.(2)
C13A C14A C17A 119.(2)
C14A C15A C16A 119.(2)
C14A C15A H15A 120.6
C16A C15A H15A 120.6
C15A C16A C11A 120.(2)
C15A C16A H16A 119.8
C11A C16A H16A 119.8
F1A C17A F2A 107.(3)
F1A C17A F3A 105.(3)
F2A C17A F3A 108.(3)
F1A C17A C14A 112.(2)
F2A C17A C14A 111.(2)
F3A C17A C14A 113.(3)

loop_
_geom_bond_atom_site_label_1
_geom_bond_atom_site_label_2
_geom_bond_distance
O1 C4 1.423(7)
O1 C5 1.434(6)
N1 C6 1.466(7)
N1 C3 1.470(7)
N1 C1 1.488(6)
C1 C2 1.519(7)
C1 H1A 0.99
C1 H1B 0.99
O2 C2 1.410(6)
O2 H2A 0.84
C3 C4 1.535(7)
C3 H3A 0.99
C3 H3B 0.99
C4 H4A 0.99
C4 H4B 0.99
C5 C6 1.518(7)
C5 H5A 0.99
C5 H5B 0.99
C6 H6A 0.99
C6 H6B 0.99
C2 C11A 1.526(18)
C2 C11 1.530(7)
C2 H2 1.0
C11 C12 1.374(8)
C11 C16 1.400(8)
C12 C13 1.381(7)
C12 H12 0.95
C13 C14 1.390(8)
C13 H13 0.95
C14 C15 1.377(9)
C14 C17 1.507(8)
C15 C16 1.386(7)
C15 H15 0.95
C16 H16 0.95
C17 F3 1.324(8)
C17 F1 1.327(7)
C17 F2 1.357(7)
C11A C12A 1.382(15)
C11A C16A 1.40(2)
C12A C13A 1.381(15)
C12A H12A 0.95
C13A C14A 1.385(15)
C13A H13A 0.95
C14A C15A 1.383(15)
C14A C17A 1.507(18)
C15A C16A 1.385(15)
C15A H15A 0.95
C16A H16A 0.95
C17A F1A 1.333(15)
C17A F2A 1.333(15)
C17A F3A 1.339(16)

loop_
_geom_hbond_atom_site_label_D
_geom_hbond_atom_site_label_H
_geom_hbond_atom_site_label_A
_geom_hbond_site_symmetry_A
_geom_hbond_distance_DH
_geom_hbond_distance_HA
_geom_hbond_distance_DA
_geom_hbond_angle_DHA
O2 H2A N1 2 0.84 1.97 2.798(6) 168.5

loop_
_geom_torsion_atom_site_label_1
_geom_torsion_atom_site_label_2
_geom_torsion_atom_site_label_3
_geom_torsion_atom_site_label_4
_geom_torsion
C6 N1 C1 C2 -53.5(6)
C3 N1 C1 C2 -175.0(4)
C6 N1 C3 C4 57.5(6)
C1 N1 C3 C4 -179.5(4)
C5 O1 C4 C3 59.4(6)
N1 C3 C4 O1 -59.4(6)
C4 O1 C5 C6 -59.1(6)
C3 N1 C6 C5 -56.6(6)
C1 N1 C6 C5 -178.0(4)
O1 C5 C6 N1 57.8(6)
N1 C1 C2 O2 -52.7(5)
N1 C1 C2 C11A -171.5(19)
N1 C1 C2 C11 -176.6(5)
O2 C2 C11 C12 136.4(10)
C1 C2 C11 C12 -102.0(10)
O2 C2 C11 C16 -42.3(12)
C1 C2 C11 C16 79.3(11)
C16 C11 C12 C13 0.8(15)
C2 C11 C12 C13 -177.9(8)
C11 C12 C13 C14 0.2(12)
C12 C13 C14 C15 -1.6(10)
C12 C13 C14 C17 -177.9(6)
C13 C14 C15 C16 2.1(10)
C17 C14 C15 C16 178.3(6)
C14 C15 C16 C11 -1.1(13)
C12 C11 C16 C15 -0.3(15)
C2 C11 C16 C15 178.4(8)
C15 C14 C17 F3 148.5(6)
C13 C14 C17 F3 -35.3(8)
C15 C14 C17 F1 -88.7(8)
C13 C14 C17 F1 87.5(8)
C15 C14 C17 F2 29.5(9)
C13 C14 C17 F2 -154.3(6)
O2 C2 C11A C12A 142.(9)
C1 C2 C11A C12A -102.(10)
O2 C2 C11A C16A -41.(12)
C1 C2 C11A C16A 75.(11)
C16A C11A C12A C13A 8.(16)
C2 C11A C12A C13A -175.(8)
C11A C12A C13A C14A 4.(13)
C12A C13A C14A C15A -10.(10)
C12A C13A C14A C17A 172.(6)
C13A C14A C15A C16A 4.(10)
C17A C14A C15A C16A -178.(6)
C14A C15A C16A C11A 7.(12)
C12A C11A C16A C15A -13.(16)
C2 C11A C16A C15A 170.(8)
C15A C14A C17A F1A -141.(6)
C13A C14A C17A F1A 37.(6)
C15A C14A C17A F2A -21.(6)
C13A C14A C17A F2A 158.(6)
C15A C14A C17A F3A 101.(6)
C13A C14A C17A F3A -81.(6)
